data_4309756
loop_
_publ_author_name
'Gordon H. John'
'Iain May'
'Clint A. Sharrad'
'Andrew D. Sutton'
'David Collison'
'Madeleine Helliwell'
'Mark J. Sarsfield'

_publ_section_title
;
The Synthesis, Structural, and Spectroscopic Characterization of
Uranium(IV) Perrhenate Complexes
;
_journal_name_full 'Inorganic Chemistry'
_journal_page_first 7606
_journal_page_last 7615
_journal_paper_doi 10.1021/ic0507971
_journal_volume 44
_journal_year 2005
_chemical_formula_sum 'C79 H73 N2 O19 P6 Re3 U'
_chemical_formula_weight 2336.84
_chemical_name_systematic
;
 ?
;
_space_group_IT_number 14
_symmetry_cell_setting monoclinic
_symmetry_space_group_name_Hall '-P 2ybc'
_symmetry_space_group_name_H-M 'P 1 21/c 1'
_atom_sites_solution_hydrogens geom
_atom_sites_solution_primary direct
_atom_sites_solution_secondary difmap
_audit_creation_method SHELXL-97
_cell_angle_alpha 90.00
_cell_angle_beta 90.1710(10)
_cell_angle_gamma 90.00
_cell_formula_units_Z 4
_cell_length_a 13.2883(7)
_cell_length_b 29.7796(16)
_cell_length_c 20.2358(11)
_cell_measurement_temperature 293(2)
_cell_volume 8007.7(7)
_computing_structure_refinement 'SHELXL-97 (Sheldrick, 1997)'
_diffrn_ambient_temperature 293(2)
_diffrn_measured_fraction_theta_full 0.999
_diffrn_measured_fraction_theta_max 0.999
_diffrn_radiation_monochromator graphite
_diffrn_radiation_source 'fine-focus sealed tube'
_diffrn_radiation_type MoK\a
_diffrn_radiation_wavelength 0.71073
_diffrn_reflns_av_R_equivalents 0.1291
_diffrn_reflns_av_sigmaI/netI 0.0961
_diffrn_reflns_limit_h_max 14
_diffrn_reflns_limit_h_min -14
_diffrn_reflns_limit_k_max 33
_diffrn_reflns_limit_k_min -33
_diffrn_reflns_limit_l_max 22
_diffrn_reflns_limit_l_min -22
_diffrn_reflns_number 49408
_diffrn_reflns_theta_full 23.30
_diffrn_reflns_theta_max 23.30
_diffrn_reflns_theta_min 1.22
_exptl_absorpt_coefficient_mu 6.727
_exptl_crystal_density_diffrn 1.938
_exptl_crystal_density_method 'not measured'
_exptl_crystal_F_000 4480
_refine_diff_density_max 2.551
_refine_diff_density_min -1.591
_refine_diff_density_rms 0.219
_refine_ls_extinction_method none
_refine_ls_goodness_of_fit_ref 0.998
_refine_ls_hydrogen_treatment mixed
_refine_ls_matrix_type full
_refine_ls_number_parameters 983
_refine_ls_number_reflns 11544
_refine_ls_number_restraints 0
_refine_ls_restrained_S_all 0.998
_refine_ls_R_factor_all 0.0617
_refine_ls_R_factor_gt 0.0432
_refine_ls_shift/su_max 0.018
_refine_ls_shift/su_mean 0.001
_refine_ls_structure_factor_coef Fsqd
_refine_ls_weighting_details 'calc w=1/[\s^2^(Fo^2^)+(0.0375P)^2^+0.0000P] where P=(Fo^2^+2Fc^2^)/3'
_refine_ls_weighting_scheme calc
_refine_ls_wR_factor_gt 0.0918
_refine_ls_wR_factor_ref 0.1114
_reflns_number_gt 8818
_reflns_number_total 11544
_reflns_threshold_expression >2sigma(I)
_cod_data_source_file ic0507971si20050518_120616.cif
_cod_data_source_block s1856
_cod_database_code 4309756

loop_
_symmetry_equiv_pos_as_xyz
'x, y, z'
'-x, y+1/2, -z+1/2'
'-x, -y, -z'
'x, -y-1/2, z-1/2'

loop_
_atom_site_label
_atom_site_type_symbol
_atom_site_fract_x
_atom_site_fract_y
_atom_site_fract_z
_atom_site_U_iso_or_equiv
_atom_site_adp_type
_atom_site_occupancy
_atom_site_symmetry_multiplicity
_atom_site_calc_flag
_atom_site_refinement_flags
_atom_site_disorder_assembly
_atom_site_disorder_group
U1 U 0.87839(3) 0.880763(13) 0.365204(19) 0.01487(12) Uani 1 1 d . . .
Re1 Re 0.93293(3) 0.937554(15) 0.53324(2) 0.02339(13) Uani 1 1 d . . .
Re2 Re 0.61907(4) 0.682988(17) 0.62331(2) 0.02956(14) Uani 1 1 d . . .
Re3 Re 0.29204(3) 0.639551(16) 0.31952(2) 0.02375(13) Uani 1 1 d . . .
P2 P 0.6974(2) 0.83256(9) 0.48489(14) 0.0164(6) Uani 1 1 d . . .
P3 P 0.9283(2) 0.97977(9) 0.26122(14) 0.0169(6) Uani 1 1 d . . .
P1 P 0.8566(2) 0.76581(9) 0.44369(13) 0.0159(6) Uani 1 1 d . . .
P4 P 0.7321(2) 0.98669(9) 0.33278(14) 0.0177(7) Uani 1 1 d . . .
P5 P 1.0699(2) 0.81044(9) 0.28529(14) 0.0179(7) Uani 1 1 d . . .
P6 P 1.1382(2) 0.84661(9) 0.41524(14) 0.0173(6) Uani 1 1 d . . .
O2 O 0.7497(5) 0.8693(2) 0.4460(3) 0.0148(16) Uani 1 1 d . . .
O8 O 0.9081(5) 0.9372(2) 0.4484(4) 0.0215(18) Uani 1 1 d . . .
O10 O 0.8525(6) 0.9733(3) 0.5715(4) 0.036(2) Uani 1 1 d . . .
O5 O 0.9990(5) 0.8500(2) 0.2912(3) 0.0163(16) Uani 1 1 d . . .
O9 O 0.9164(5) 0.8858(3) 0.5659(4) 0.0290(19) Uani 1 1 d . . .
O14 O 0.6307(6) 0.6595(3) 0.7021(4) 0.043(2) Uani 1 1 d . . .
O16 O 0.4176(6) 0.6309(3) 0.3095(6) 0.066(3) Uani 1 1 d . . .
O3 O 0.9549(5) 0.9393(2) 0.3016(3) 0.0167(16) Uani 1 1 d . . .
O12 O 0.7324(6) 0.7028(3) 0.5959(4) 0.045(2) Uani 1 1 d . . .
O19 O 0.2305(6) 0.6149(3) 0.2542(5) 0.052(3) Uani 1 1 d . . .
C2 C 1.0026(8) 0.6995(4) 0.4441(6) 0.025(3) Uani 1 1 d . . .
H2 H 0.9732 0.6905 0.4045 0.030 Uiso 1 1 calc R . .
O6 O 1.0373(5) 0.8686(2) 0.4274(3) 0.0162(16) Uani 1 1 d . . .
O4 O 0.7556(5) 0.9395(2) 0.3521(3) 0.0196(17) Uani 1 1 d . . .
O1 O 0.8894(5) 0.8019(2) 0.3969(3) 0.0169(16) Uani 1 1 d . . .
C67 C 1.3433(8) 0.9459(3) 0.3072(5) 0.022(3) Uani 1 1 d . . .
H67 H 1.3833 0.9659 0.2837 0.027 Uiso 1 1 calc R . .
C71 C 1.1597(8) 0.8456(4) 0.5503(5) 0.023(3) Uani 1 1 d . . .
H71 H 1.1055 0.8653 0.5505 0.028 Uiso 1 1 calc R . .
O13 O 0.5389(7) 0.7264(3) 0.6253(6) 0.083(4) Uani 1 1 d . . .
O18 O 0.2527(7) 0.6112(3) 0.3888(5) 0.060(3) Uani 1 1 d . . .
C25 C 0.5867(8) 0.8284(4) 0.6021(5) 0.025(3) Uani 1 1 d . . .
H25 H 0.5723 0.7987 0.5914 0.030 Uiso 1 1 calc R . .
O17 O 0.2643(6) 0.6950(3) 0.3246(4) 0.046(2) Uani 1 1 d . . .
C35 C 0.7832(8) 0.9370(5) 0.0672(6) 0.036(3) Uani 1 1 d . . .
H35 H 0.7525 0.9275 0.0283 0.043 Uiso 1 1 calc R . .
C30 C 1.1877(8) 1.0149(4) 0.1693(6) 0.035(3) Uani 1 1 d . . .
H30 H 1.2262 1.0037 0.1348 0.042 Uiso 1 1 calc R . .
O11 O 1.0536(6) 0.9552(3) 0.5503(4) 0.045(2) Uani 1 1 d . . .
O15 O 0.5792(7) 0.6420(4) 0.5707(4) 0.067(3) Uani 1 1 d . . .
C9 C 0.6891(8) 0.6534(4) 0.4032(6) 0.030(3) Uani 1 1 d . . .
H9 H 0.6702 0.6270 0.4244 0.036 Uiso 1 1 calc R . .
C11 C 0.6849(8) 0.7017(4) 0.3081(6) 0.027(3) Uani 1 1 d . . .
H11 H 0.6629 0.7069 0.2651 0.032 Uiso 1 1 calc R . .
C12 C 0.7469(7) 0.7336(4) 0.3402(5) 0.021(3) Uani 1 1 d . . .
H12 H 0.7651 0.7601 0.3189 0.025 Uiso 1 1 calc R . .
C48 C 0.6015(8) 1.0609(4) 0.5080(6) 0.033(3) Uani 1 1 d . . .
H48 H 0.5733 1.0755 0.5440 0.040 Uiso 1 1 calc R . .
C3 C 1.0872(9) 0.6772(4) 0.4674(7) 0.036(3) Uani 1 1 d . . .
H3 H 1.1155 0.6540 0.4429 0.043 Uiso 1 1 calc R . .
C70 C 1.1950(7) 0.8286(3) 0.4907(5) 0.018(3) Uani 1 1 d . . .
C37 C 0.8762(8) 0.9199(4) 0.1663(6) 0.026(3) Uani 1 1 d . . .
H37 H 0.9085 0.8988 0.1928 0.031 Uiso 1 1 calc R . .
C24 C 0.5521(8) 0.8474(5) 0.6603(5) 0.032(3) Uani 1 1 d . . .
H24 H 0.5160 0.8296 0.6896 0.039 Uiso 1 1 calc R . .
C19 C 0.5798(7) 0.8228(4) 0.3739(5) 0.024(3) Uani 1 1 d . . .
H19 H 0.6080 0.8501 0.3611 0.029 Uiso 1 1 calc R . .
C32 C 0.8692(7) 0.9643(4) 0.1856(5) 0.019(3) Uani 1 1 d . . .
C42 C 0.5059(8) 0.9828(4) 0.1621(6) 0.027(3) Uani 1 1 d . . .
H42 H 0.4601 0.9811 0.1273 0.032 Uiso 1 1 calc R . .
C33 C 0.8206(8) 0.9944(4) 0.1451(5) 0.025(3) Uani 1 1 d . . .
H33 H 0.8162 1.0244 0.1575 0.030 Uiso 1 1 calc R . .
C51 C 1.0081(7) 0.7615(3) 0.2535(5) 0.016(2) Uani 1 1 d . . .
C55 C 0.8745(8) 0.7306(4) 0.1869(5) 0.026(3) Uani 1 1 d . . .
H55 H 0.8162 0.7346 0.1620 0.031 Uiso 1 1 calc R . .
C56 C 0.9227(8) 0.7685(4) 0.2149(5) 0.025(3) Uani 1 1 d . . .
H56 H 0.8979 0.7973 0.2078 0.030 Uiso 1 1 calc R . .
C68 C 1.2527(8) 0.9602(4) 0.3339(5) 0.026(3) Uani 1 1 d . . .
H68 H 1.2338 0.9901 0.3299 0.031 Uiso 1 1 calc R . .
C23 C 0.5693(8) 0.8914(4) 0.6762(6) 0.031(3) Uani 1 1 d . . .
H23 H 0.5438 0.9033 0.7153 0.037 Uiso 1 1 calc R . .
C58 C 1.2484(7) 0.7952(4) 0.2182(5) 0.021(3) Uani 1 1 d . . .
H58 H 1.2472 0.7666 0.2366 0.025 Uiso 1 1 calc R . .
C17 C 0.4706(8) 0.7597(4) 0.3530(6) 0.029(3) Uani 1 1 d . . .
H17 H 0.4259 0.7445 0.3255 0.035 Uiso 1 1 calc R . .
C72 C 1.2043(8) 0.8333(4) 0.6089(6) 0.027(3) Uani 1 1 d . . .
H72 H 1.1794 0.8445 0.6486 0.033 Uiso 1 1 calc R . .
C60 C 1.3257(9) 0.8517(4) 0.1490(6) 0.037(3) Uani 1 1 d . . .
H60 H 1.3780 0.8602 0.1212 0.044 Uiso 1 1 calc R . .
C1 C 0.9610(7) 0.7353(3) 0.4798(5) 0.015(2) Uani 1 1 d . . .
C66 C 1.3738(8) 0.9020(4) 0.3156(5) 0.027(3) Uani 1 1 d . . .
H66 H 1.4352 0.8923 0.2987 0.032 Uiso 1 1 calc R . .
C41 C 0.5302(8) 1.0235(4) 0.1898(5) 0.022(3) Uani 1 1 d . . .
H41 H 0.5010 1.0497 0.1736 0.027 Uiso 1 1 calc R . .
C18 C 0.5138(7) 0.8005(4) 0.3314(6) 0.023(3) Uani 1 1 d . . .
H18 H 0.4985 0.8122 0.2899 0.027 Uiso 1 1 calc R . .
C53 C 0.9973(8) 0.6804(4) 0.2345(6) 0.030(3) Uani 1 1 d . . .
H53 H 1.0218 0.6515 0.2417 0.036 Uiso 1 1 calc R . .
C31 C 1.0986(8) 0.9944(4) 0.1883(6) 0.027(3) Uani 1 1 d . . .
H31 H 1.0787 0.9684 0.1665 0.033 Uiso 1 1 calc R . .
C61 C 1.2489(8) 0.8817(4) 0.1609(5) 0.028(3) Uani 1 1 d . . .
H61 H 1.2494 0.9100 0.1416 0.034 Uiso 1 1 calc R . .
C36 C 0.8336(9) 0.9076(4) 0.1063(6) 0.036(3) Uani 1 1 d . . .
H36 H 0.8400 0.8780 0.0923 0.044 Uiso 1 1 calc R . .
C38 C 0.8452(7) 1.0158(3) 0.3059(5) 0.015(2) Uani 1 1 d . . .
H38A H 0.8262 1.0409 0.2779 0.018 Uiso 1 1 calc R . .
H38B H 0.8801 1.0277 0.3442 0.018 Uiso 1 1 calc R . .
C8 C 0.7514(8) 0.6847(4) 0.4351(6) 0.025(3) Uani 1 1 d . . .
H8 H 0.7745 0.6789 0.4777 0.030 Uiso 1 1 calc R . .
C20 C 0.6445(7) 0.8557(3) 0.5597(5) 0.018(3) Uani 1 1 d . . .
C15 C 0.5590(7) 0.7643(4) 0.4562(5) 0.022(3) Uani 1 1 d . . .
H15 H 0.5732 0.7526 0.4978 0.026 Uiso 1 1 calc R . .
C40 C 0.5983(7) 1.0257(4) 0.2421(5) 0.023(3) Uani 1 1 d . . .
H40 H 0.6141 1.0532 0.2611 0.027 Uiso 1 1 calc R . .
C16 C 0.4942(8) 0.7421(4) 0.4149(6) 0.025(3) Uani 1 1 d . . .
H16 H 0.4657 0.7151 0.4282 0.030 Uiso 1 1 calc R . .
C57 C 1.1703(7) 0.8262(4) 0.2303(5) 0.020(3) Uani 1 1 d . . .
C6 C 1.0063(8) 0.7480(4) 0.5381(5) 0.027(3) Uani 1 1 d . . .
H6 H 0.9813 0.7725 0.5614 0.033 Uiso 1 1 calc R . .
C69 C 1.1896(7) 0.9300(4) 0.3668(5) 0.020(3) Uani 1 1 d . . .
H69 H 1.1280 0.9394 0.3834 0.024 Uiso 1 1 calc R . .
C59 C 1.3270(8) 0.8088(4) 0.1777(6) 0.033(3) Uani 1 1 d . . .
H59 H 1.3805 0.7894 0.1696 0.039 Uiso 1 1 calc R . .
C22 C 0.6238(8) 0.9178(4) 0.6348(6) 0.030(3) Uani 1 1 d . . .
H22 H 0.6364 0.9476 0.6456 0.037 Uiso 1 1 calc R . .
C52 C 1.0459(8) 0.7181(4) 0.2627(6) 0.031(3) Uani 1 1 d . . .
H52 H 1.1039 0.7140 0.2878 0.037 Uiso 1 1 calc R . .
C44 C 0.6174(7) 0.9464(4) 0.2376(5) 0.022(3) Uani 1 1 d . . .
H44 H 0.6458 0.9200 0.2533 0.026 Uiso 1 1 calc R . .
C5 C 1.0886(8) 0.7249(4) 0.5625(6) 0.035(3) Uani 1 1 d . . .
H5 H 1.1169 0.7330 0.6029 0.042 Uiso 1 1 calc R . .
C45 C 0.6820(7) 1.0176(4) 0.4007(6) 0.022(3) Uani 1 1 d . . .
C75 C 1.2777(7) 0.7991(4) 0.4903(5) 0.023(3) Uani 1 1 d . . .
H75 H 1.3021 0.7879 0.4506 0.028 Uiso 1 1 calc R . .
C7 C 0.7794(7) 0.7249(3) 0.4027(5) 0.017(2) Uani 1 1 d . . .
C13 C 0.7875(7) 0.7911(3) 0.5116(5) 0.018(2) Uani 1 1 d . . .
H13A H 0.7525 0.7676 0.5356 0.021 Uiso 1 1 calc R . .
H13B H 0.8349 0.8050 0.5418 0.021 Uiso 1 1 calc R . .
C47 C 0.6275(8) 1.0851(4) 0.4528(6) 0.028(3) Uani 1 1 d . . .
H47 H 0.6175 1.1160 0.4518 0.034 Uiso 1 1 calc R . .
C62 C 1.1716(8) 0.8690(4) 0.2015(6) 0.025(3) Uani 1 1 d . . .
H62 H 1.1195 0.8891 0.2101 0.030 Uiso 1 1 calc R . .
C74 C 1.3229(8) 0.7870(4) 0.5502(6) 0.027(3) Uani 1 1 d . . .
H74 H 1.3772 0.7672 0.5506 0.032 Uiso 1 1 calc R . .
C65 C 1.3123(8) 0.8723(4) 0.3494(5) 0.024(3) Uani 1 1 d . . .
H65 H 1.3334 0.8428 0.3554 0.028 Uiso 1 1 calc R . .
C46 C 0.6687(8) 1.0636(4) 0.3987(6) 0.027(3) Uani 1 1 d . . .
H46 H 0.6872 1.0798 0.3614 0.032 Uiso 1 1 calc R . .
C29 C 1.2164(9) 1.0519(4) 0.2030(7) 0.037(3) Uani 1 1 d . . .
H29 H 1.2765 1.0659 0.1920 0.045 Uiso 1 1 calc R . .
C43 C 0.5497(8) 0.9453(4) 0.1861(6) 0.026(3) Uani 1 1 d . . .
H43 H 0.5336 0.9177 0.1671 0.032 Uiso 1 1 calc R . .
C39 C 0.6426(7) 0.9867(3) 0.2659(5) 0.018(3) Uani 1 1 d . . .
C21 C 0.6609(8) 0.8997(4) 0.5757(5) 0.022(3) Uani 1 1 d . . .
H21 H 0.6971 0.9180 0.5470 0.026 Uiso 1 1 calc R . .
C10 C 0.6566(8) 0.6623(4) 0.3409(6) 0.028(3) Uani 1 1 d . . .
H10 H 0.6148 0.6418 0.3195 0.033 Uiso 1 1 calc R . .
C27 C 1.0681(8) 1.0490(4) 0.2718(6) 0.029(3) Uani 1 1 d . . .
H27 H 1.0288 1.0607 0.3057 0.035 Uiso 1 1 calc R . .
C28 C 1.1578(9) 1.0696(4) 0.2542(7) 0.043(4) Uani 1 1 d . . .
H28 H 1.1791 1.0953 0.2764 0.052 Uiso 1 1 calc R . .
C73 C 1.2863(8) 0.8044(4) 0.6093(6) 0.030(3) Uani 1 1 d . . .
H73 H 1.3169 0.7967 0.6491 0.036 Uiso 1 1 calc R . .
C64 C 1.2206(7) 0.8857(4) 0.3743(5) 0.018(3) Uani 1 1 d . . .
C54 C 0.9127(9) 0.6874(4) 0.1960(6) 0.028(3) Uani 1 1 d . . .
H54 H 0.8809 0.6631 0.1759 0.033 Uiso 1 1 calc R . .
C34 C 0.7788(9) 0.9806(5) 0.0867(6) 0.039(3) Uani 1 1 d . . .
H34 H 0.7466 1.0015 0.0597 0.047 Uiso 1 1 calc R . .
C26 C 1.0383(7) 1.0109(3) 0.2381(5) 0.018(3) Uani 1 1 d . . .
C63 C 1.1267(7) 0.7968(3) 0.3637(5) 0.018(3) Uani 1 1 d . . .
H63A H 1.1929 0.7839 0.3564 0.022 Uiso 1 1 calc R . .
H63B H 1.0859 0.7745 0.3862 0.022 Uiso 1 1 calc R . .
C50 C 0.6567(9) 0.9946(4) 0.4563(6) 0.034(3) Uani 1 1 d . . .
H50 H 0.6669 0.9638 0.4578 0.041 Uiso 1 1 calc R . .
C4 C 1.1290(9) 0.6895(5) 0.5266(7) 0.042(4) Uani 1 1 d . . .
H4 H 1.1847 0.6740 0.5429 0.051 Uiso 1 1 calc R . .
C49 C 0.6164(9) 1.0161(4) 0.5106(6) 0.042(3) Uani 1 1 d . . .
H49 H 0.5998 0.9999 0.5483 0.050 Uiso 1 1 calc R . .
N1 N 0.3973(9) 0.0400(4) 0.0426(6) 0.053(4) Uani 1 1 d . . .
C77 C 0.4722(13) 0.0550(5) 0.0273(7) 0.047(4) Uani 1 1 d . . .
C79 C 0.9306(14) 0.0591(5) 0.0007(8) 0.061(5) Uani 1 1 d . . .
N2 N 0.8738(12) 0.0546(5) -0.0407(7) 0.082(5) Uani 1 1 d . . .
C76 C 0.5705(10) 0.0723(5) 0.0081(7) 0.050(4) Uani 1 1 d . . .
H76A H 0.6186 0.0660 0.0424 0.075 Uiso 1 1 calc R . .
H76B H 0.5662 0.1042 0.0016 0.075 Uiso 1 1 calc R . .
H76C H 0.5914 0.0582 -0.0322 0.075 Uiso 1 1 calc R . .
C78 C 1.0036(13) 0.0633(5) 0.0522(8) 0.074(5) Uani 1 1 d . . .
H78A H 1.0409 0.0359 0.0559 0.111 Uiso 1 1 calc R . .
H78B H 0.9702 0.0695 0.0932 0.111 Uiso 1 1 calc R . .
H78C H 1.0487 0.0875 0.0420 0.111 Uiso 1 1 calc R . .
O7 O 0.7812(5) 0.8547(2) 0.2900(3) 0.0205(17) Uiso 1 1 d . . .
H7 H 0.7896 0.8276 0.2867 0.031 Uiso 1 1 calc R . .
C14 C 0.6039(7) 0.8045(3) 0.4357(5) 0.014(2) Uiso 1 1 d . . .

loop_
_atom_site_aniso_label
_atom_site_aniso_U_11
_atom_site_aniso_U_22
_atom_site_aniso_U_33
_atom_site_aniso_U_23
_atom_site_aniso_U_13
_atom_site_aniso_U_12
U1 0.0121(2) 0.0125(2) 0.0200(2) 0.00004(18) 0.00005(17) 0.00045(17)
Re1 0.0250(3) 0.0191(3) 0.0260(3) -0.0049(2) -0.0015(2) -0.0014(2)
Re2 0.0276(3) 0.0272(3) 0.0339(3) 0.0118(2) -0.0004(2) -0.0053(2)
Re3 0.0181(3) 0.0239(3) 0.0292(3) 0.0015(2) -0.0016(2) 0.0021(2)
P2 0.0136(15) 0.0153(16) 0.0202(16) -0.0001(12) 0.0020(12) -0.0023(12)
P3 0.0144(15) 0.0168(16) 0.0196(16) 0.0011(13) 0.0011(12) -0.0013(12)
P1 0.0140(15) 0.0139(16) 0.0199(16) 0.0027(13) 0.0006(12) 0.0011(12)
P4 0.0136(15) 0.0135(16) 0.0259(17) 0.0004(13) -0.0004(13) -0.0003(12)
P5 0.0126(15) 0.0172(16) 0.0238(17) -0.0021(13) 0.0029(12) 0.0001(12)
P6 0.0125(15) 0.0159(16) 0.0236(17) -0.0027(13) 0.0015(12) 0.0016(12)
O2 0.015(4) 0.009(4) 0.021(4) 0.001(3) 0.001(3) -0.001(3)
O8 0.015(4) 0.004(4) 0.046(5) 0.001(3) -0.008(3) 0.002(3)
O10 0.059(6) 0.022(5) 0.027(5) -0.015(4) 0.005(4) 0.006(4)
O5 0.020(4) 0.010(4) 0.019(4) -0.005(3) 0.001(3) 0.001(3)
O9 0.027(5) 0.030(5) 0.030(5) 0.000(4) 0.001(4) 0.004(4)
O14 0.048(6) 0.034(5) 0.049(6) 0.000(4) 0.002(4) 0.006(4)
O16 0.016(5) 0.043(6) 0.137(10) -0.019(6) 0.025(5) 0.000(4)
O3 0.016(4) 0.015(4) 0.020(4) 0.002(3) 0.001(3) 0.003(3)
O12 0.036(5) 0.038(6) 0.061(6) 0.009(5) 0.020(4) -0.016(4)
O19 0.052(6) 0.040(6) 0.063(7) 0.008(5) -0.017(5) 0.000(5)
C2 0.017(6) 0.028(7) 0.030(7) 0.004(6) 0.007(5) 0.004(5)
O6 0.012(4) 0.013(4) 0.023(4) -0.007(3) -0.003(3) 0.006(3)
O4 0.015(4) 0.014(4) 0.030(5) 0.001(3) 0.003(3) 0.002(3)
O1 0.014(4) 0.011(4) 0.025(4) -0.002(3) -0.001(3) 0.005(3)
C67 0.031(7) 0.007(6) 0.029(7) -0.001(5) 0.002(5) -0.006(5)
C71 0.017(6) 0.024(7) 0.028(7) -0.004(5) -0.001(5) 0.006(5)
O13 0.037(6) 0.042(6) 0.170(12) 0.049(7) 0.026(7) -0.006(5)
O18 0.080(7) 0.051(7) 0.048(6) 0.002(5) 0.025(5) 0.026(5)
C25 0.022(6) 0.027(7) 0.025(7) -0.001(6) 0.001(5) 0.003(5)
O17 0.025(5) 0.040(6) 0.072(7) -0.005(5) -0.019(4) -0.017(4)
C35 0.025(7) 0.054(10) 0.029(8) -0.009(7) -0.003(6) -0.008(7)
C30 0.020(7) 0.032(8) 0.052(9) -0.001(7) 0.007(6) -0.009(6)
O11 0.039(5) 0.048(6) 0.047(6) -0.009(5) -0.020(4) -0.013(4)
O15 0.062(7) 0.101(9) 0.037(6) 0.019(6) -0.014(5) -0.043(6)
C9 0.027(7) 0.018(7) 0.044(9) -0.002(6) 0.006(6) -0.001(5)
C11 0.018(6) 0.036(8) 0.027(7) -0.006(6) -0.004(5) 0.005(6)
C12 0.021(6) 0.012(6) 0.030(7) -0.006(5) -0.001(5) -0.001(5)
C48 0.030(7) 0.044(9) 0.026(7) -0.011(6) 0.004(6) 0.010(6)
C3 0.031(8) 0.026(8) 0.050(9) 0.010(7) 0.012(7) 0.006(6)
C70 0.012(6) 0.019(6) 0.025(7) 0.003(5) 0.001(5) -0.003(5)
C37 0.020(6) 0.029(7) 0.029(7) 0.008(6) 0.005(5) -0.008(5)
C24 0.013(6) 0.066(10) 0.018(7) 0.013(7) 0.003(5) 0.013(6)
C19 0.013(6) 0.021(7) 0.038(7) 0.002(6) 0.009(5) 0.009(5)
C32 0.016(6) 0.017(6) 0.026(7) 0.000(5) 0.005(5) -0.001(5)
C42 0.013(6) 0.042(8) 0.026(7) -0.004(6) -0.003(5) 0.002(6)
C33 0.022(7) 0.030(7) 0.024(7) 0.003(6) 0.002(5) -0.002(5)
C51 0.015(6) 0.013(6) 0.020(6) -0.002(5) 0.003(5) 0.005(5)
C55 0.026(7) 0.032(8) 0.020(7) -0.008(6) 0.000(5) 0.000(6)
C56 0.025(7) 0.027(7) 0.023(7) -0.003(5) 0.002(5) -0.002(5)
C68 0.032(7) 0.011(6) 0.034(7) -0.006(5) -0.003(6) 0.006(5)
C23 0.027(7) 0.034(8) 0.031(7) -0.007(6) -0.006(6) 0.012(6)
C58 0.016(6) 0.022(7) 0.025(7) -0.006(5) 0.005(5) -0.006(5)
C17 0.012(6) 0.029(7) 0.047(8) -0.017(6) -0.004(6) 0.001(5)
C72 0.024(7) 0.030(7) 0.028(7) 0.001(6) 0.001(5) 0.001(6)
C60 0.038(8) 0.047(9) 0.024(7) -0.003(7) 0.006(6) -0.024(7)
C1 0.013(6) 0.015(6) 0.018(6) 0.005(5) 0.002(5) 0.002(5)
C66 0.012(6) 0.037(8) 0.031(7) -0.004(6) 0.005(5) -0.002(5)
C41 0.021(6) 0.019(7) 0.027(7) 0.011(5) -0.003(5) 0.008(5)
C18 0.011(6) 0.024(7) 0.034(7) 0.002(6) -0.003(5) 0.000(5)
C53 0.022(7) 0.028(7) 0.040(8) -0.004(6) 0.002(6) -0.004(6)
C31 0.025(7) 0.016(6) 0.042(8) -0.003(6) 0.004(6) -0.008(5)
C61 0.029(7) 0.031(7) 0.024(7) 0.004(6) 0.002(6) -0.007(6)
C36 0.039(8) 0.039(8) 0.031(8) -0.012(7) 0.008(6) -0.015(7)
C38 0.014(6) 0.010(6) 0.020(6) 0.003(5) -0.006(5) 0.003(4)
C8 0.023(7) 0.019(7) 0.033(7) 0.000(6) 0.007(5) 0.004(5)
C20 0.006(5) 0.018(7) 0.029(7) -0.001(5) -0.006(5) 0.001(5)
C15 0.022(6) 0.019(6) 0.026(7) 0.007(5) -0.002(5) 0.002(5)
C40 0.020(6) 0.015(6) 0.033(7) 0.004(5) 0.005(5) 0.007(5)
C16 0.017(6) 0.025(7) 0.034(7) 0.000(6) 0.005(5) -0.001(5)
C57 0.005(5) 0.034(7) 0.019(6) -0.011(5) 0.004(5) -0.005(5)
C6 0.018(6) 0.042(8) 0.022(7) 0.008(6) -0.001(5) -0.006(6)
C69 0.011(6) 0.023(7) 0.026(7) -0.004(5) 0.001(5) -0.002(5)
C59 0.016(6) 0.048(9) 0.035(8) -0.020(7) 0.004(6) -0.008(6)
C22 0.034(7) 0.025(7) 0.033(8) -0.005(6) 0.001(6) -0.003(6)
C52 0.018(6) 0.040(8) 0.036(8) -0.003(6) 0.003(5) 0.001(6)
C44 0.019(6) 0.022(7) 0.024(7) -0.009(5) 0.001(5) -0.002(5)
C5 0.023(7) 0.040(8) 0.043(8) 0.016(7) -0.013(6) -0.006(6)
C45 0.014(6) 0.023(7) 0.030(7) 0.005(6) -0.006(5) 0.002(5)
C75 0.020(6) 0.027(7) 0.023(7) -0.008(5) 0.004(5) 0.002(5)
C7 0.012(6) 0.016(6) 0.023(7) 0.000(5) 0.004(5) 0.007(5)
C13 0.013(6) 0.017(6) 0.023(6) 0.005(5) 0.003(5) 0.000(5)
C47 0.033(7) 0.020(7) 0.032(8) -0.008(6) -0.001(6) -0.004(6)
C62 0.025(7) 0.018(7) 0.031(7) -0.003(5) -0.002(5) 0.007(5)
C74 0.013(6) 0.027(7) 0.040(8) 0.007(6) 0.002(6) 0.005(5)
C65 0.029(7) 0.016(6) 0.026(7) 0.001(5) 0.001(5) 0.005(5)
C46 0.024(7) 0.028(7) 0.029(7) -0.003(6) 0.001(5) -0.004(5)
C29 0.019(7) 0.038(8) 0.054(9) 0.007(7) 0.005(6) -0.010(6)
C43 0.026(7) 0.018(7) 0.035(7) -0.011(6) -0.008(6) -0.006(5)
C39 0.014(6) 0.018(6) 0.022(6) -0.001(5) 0.004(5) -0.001(5)
C21 0.022(6) 0.020(7) 0.025(7) 0.003(5) 0.005(5) 0.000(5)
C10 0.020(7) 0.020(7) 0.043(8) -0.018(6) 0.002(6) -0.003(5)
C27 0.023(7) 0.027(7) 0.037(8) -0.004(6) 0.005(6) 0.000(6)
C28 0.030(8) 0.023(7) 0.076(11) 0.002(7) -0.011(7) -0.010(6)
C73 0.026(7) 0.039(8) 0.025(7) 0.020(6) -0.004(6) -0.007(6)
C64 0.014(6) 0.022(7) 0.020(6) -0.005(5) 0.000(5) -0.002(5)
C54 0.039(8) 0.014(7) 0.031(7) -0.007(5) 0.010(6) -0.008(5)
C34 0.031(8) 0.057(10) 0.029(8) 0.019(7) -0.004(6) 0.004(7)
C26 0.013(6) 0.011(6) 0.028(7) 0.002(5) -0.004(5) 0.004(5)
C63 0.010(6) 0.021(6) 0.025(6) 0.001(5) 0.006(5) 0.002(5)
C50 0.049(8) 0.019(7) 0.034(8) 0.002(6) 0.007(6) 0.012(6)
C4 0.018(7) 0.051(10) 0.058(10) 0.023(8) 0.008(7) 0.010(6)
C49 0.058(9) 0.040(9) 0.028(8) 0.003(7) 0.008(7) 0.011(7)
N1 0.050(8) 0.051(9) 0.059(9) 0.012(7) -0.011(7) 0.004(7)
C77 0.077(12) 0.026(9) 0.039(9) 0.002(7) -0.021(9) 0.032(8)
C79 0.110(15) 0.038(10) 0.034(10) 0.000(8) 0.010(10) 0.027(9)
N2 0.138(15) 0.067(11) 0.041(9) -0.003(8) 0.001(9) 0.015(10)
C76 0.064(10) 0.040(9) 0.045(9) 0.014(7) -0.020(8) 0.000(8)
C78 0.113(15) 0.045(10) 0.063(12) 0.013(9) -0.002(11) 0.019(10)

loop_
_atom_type_symbol
_atom_type_description
_atom_type_scat_dispersion_real
_atom_type_scat_dispersion_imag
_atom_type_scat_source
C C 0.0033 0.0016 'International Tables Vol C Tables 4.2.6.8 and 6.1.1.4'
H H 0.0000 0.0000 'International Tables Vol C Tables 4.2.6.8 and 6.1.1.4'
N N 0.0061 0.0033 'International Tables Vol C Tables 4.2.6.8 and 6.1.1.4'
O O 0.0106 0.0060 'International Tables Vol C Tables 4.2.6.8 and 6.1.1.4'
P P 0.1023 0.0942 'International Tables Vol C Tables 4.2.6.8 and 6.1.1.4'
Re Re -1.0185 7.2310 'International Tables Vol C Tables 4.2.6.8 and 6.1.1.4'
U U -9.6767 9.6646 'International Tables Vol C Tables 4.2.6.8 and 6.1.1.4'

loop_
_geom_angle_atom_site_label_1
_geom_angle_atom_site_label_2
_geom_angle_atom_site_label_3
_geom_angle
_geom_angle_site_symmetry_1
_geom_angle_site_symmetry_3
_geom_angle_publ_flag
O7 U1 O5 79.6(2) . . ?
O7 U1 O3 97.9(2) . . ?
O5 U1 O3 69.7(2) . . ?
O7 U1 O2 90.2(2) . . ?
O5 U1 O2 149.1(2) . . ?
O3 U1 O2 140.9(2) . . ?
O7 U1 O4 77.1(2) . . ?
O5 U1 O4 131.9(2) . . ?
O3 U1 O4 72.6(2) . . ?
O2 U1 O4 72.2(2) . . ?
O7 U1 O8 147.9(2) . . ?
O5 U1 O8 126.8(2) . . ?
O3 U1 O8 78.4(2) . . ?
O2 U1 O8 74.9(2) . . ?
O4 U1 O8 71.3(2) . . ?
O7 U1 O1 82.8(2) . . ?
O5 U1 O1 75.8(2) . . ?
O3 U1 O1 144.8(2) . . ?
O2 U1 O1 74.0(2) . . ?
O4 U1 O1 140.3(2) . . ?
O8 U1 O1 118.5(2) . . ?
O7 U1 O6 145.0(2) . . ?
O5 U1 O6 71.9(2) . . ?
O3 U1 O6 91.0(2) . . ?
O2 U1 O6 104.0(2) . . ?
O4 U1 O6 137.5(2) . . ?
O8 U1 O6 67.1(2) . . ?
O1 U1 O6 71.1(2) . . ?
O9 Re1 O10 108.1(4) . . ?
O9 Re1 O11 108.7(4) . . ?
O10 Re1 O11 107.8(4) . . ?
O9 Re1 O8 110.7(3) . . ?
O10 Re1 O8 109.5(3) . . ?
O11 Re1 O8 111.8(4) . . ?
O13 Re2 O15 111.8(6) . . ?
O13 Re2 O12 107.6(4) . . ?
O15 Re2 O12 108.4(4) . . ?
O13 Re2 O14 110.0(5) . . ?
O15 Re2 O14 108.1(4) . . ?
O12 Re2 O14 111.0(4) . . ?
O17 Re3 O16 111.6(4) . . ?
O17 Re3 O19 111.1(4) . . ?
O16 Re3 O19 108.0(5) . . ?
O17 Re3 O18 111.3(4) . . ?
O16 Re3 O18 108.9(5) . . ?
O19 Re3 O18 105.8(5) . . ?
O2 P2 C14 111.4(4) . . ?
O2 P2 C13 110.1(4) . . ?
C14 P2 C13 107.7(5) . . ?
O2 P2 C20 109.8(4) . . ?
C14 P2 C20 111.8(5) . . ?
C13 P2 C20 105.7(5) . . ?
O3 P3 C32 111.3(5) . . ?
O3 P3 C38 110.7(4) . . ?
C32 P3 C38 108.6(5) . . ?
O3 P3 C26 111.5(4) . . ?
C32 P3 C26 105.5(5) . . ?
C38 P3 C26 109.1(5) . . ?
O1 P1 C7 111.3(4) . . ?
O1 P1 C1 113.0(4) . . ?
C7 P1 C1 106.4(5) . . ?
O1 P1 C13 109.2(4) . . ?
C7 P1 C13 109.9(5) . . ?
C1 P1 C13 106.9(5) . . ?
O4 P4 C45 111.2(5) . . ?
O4 P4 C39 109.6(5) . . ?
C45 P4 C39 109.4(5) . . ?
O4 P4 C38 110.8(4) . . ?
C45 P4 C38 107.2(5) . . ?
C39 P4 C38 108.6(5) . . ?
O5 P5 C51 112.1(4) . . ?
O5 P5 C57 108.0(5) . . ?
C51 P5 C57 109.2(5) . . ?
O5 P5 C63 111.5(4) . . ?
C51 P5 C63 108.8(5) . . ?
C57 P5 C63 107.0(5) . . ?
O6 P6 C70 111.3(4) . . ?
O6 P6 C64 109.6(4) . . ?
C70 P6 C64 109.4(5) . . ?
O6 P6 C63 111.9(4) . . ?
C70 P6 C63 106.3(5) . . ?
C64 P6 C63 108.3(5) . . ?
P2 O2 U1 141.9(4) . . ?
Re1 O8 U1 136.1(3) . . ?
P5 O5 U1 140.3(4) . . ?
P3 O3 U1 141.2(4) . . ?
C3 C2 C1 120.7(11) . . ?
P6 O6 U1 137.2(4) . . ?
P4 O4 U1 148.8(4) . . ?
P1 O1 U1 147.2(4) . . ?
C66 C67 C68 119.8(10) . . ?
C72 C71 C70 120.5(10) . . ?
C24 C25 C20 117.5(11) . . ?
C36 C35 C34 118.0(12) . . ?
C29 C30 C31 117.3(12) . . ?
C10 C9 C8 119.0(11) . . ?
C10 C11 C12 120.2(11) . . ?
C7 C12 C11 118.7(10) . . ?
C49 C48 C47 120.9(12) . . ?
C4 C3 C2 119.7(12) . . ?
C71 C70 C75 119.8(10) . . ?
C71 C70 P6 119.4(8) . . ?
C75 C70 P6 120.7(8) . . ?
C32 C37 C36 118.2(11) . . ?
C23 C24 C25 122.4(12) . . ?
C18 C19 C14 120.4(10) . . ?
C33 C32 C37 119.2(10) . . ?
C33 C32 P3 123.2(9) . . ?
C37 C32 P3 117.6(8) . . ?
C43 C42 C41 118.9(10) . . ?
C34 C33 C32 120.5(12) . . ?
C56 C51 C52 120.4(10) . . ?
C56 C51 P5 116.8(8) . . ?
C52 C51 P5 122.6(8) . . ?
C54 C55 C56 121.3(11) . . ?
C51 C56 C55 118.1(11) . . ?
C67 C68 C69 120.8(10) . . ?
C22 C23 C24 119.8(12) . . ?
C59 C58 C57 117.8(11) . . ?
C16 C17 C18 120.7(10) . . ?
C71 C72 C73 120.3(11) . . ?
C61 C60 C59 121.7(11) . . ?
C6 C1 C2 118.6(10) . . ?
C6 C1 P1 122.7(8) . . ?
C2 C1 P1 118.5(8) . . ?
C67 C66 C65 119.5(10) . . ?
C42 C41 C40 120.1(10) . . ?
C19 C18 C17 118.3(11) . . ?
C54 C53 C52 118.5(11) . . ?
C26 C31 C30 123.0(11) . . ?
C62 C61 C60 119.0(11) . . ?
C35 C36 C37 122.8(12) . . ?
P3 C38 P4 112.1(5) . . ?
C9 C8 C7 120.3(11) . . ?
C21 C20 C25 119.7(10) . . ?
C21 C20 P2 120.2(8) . . ?
C25 C20 P2 120.1(8) . . ?
C16 C15 C14 120.0(10) . . ?
C39 C40 C41 120.0(11) . . ?
C15 C16 C17 120.5(11) . . ?
C62 C57 C58 120.8(10) . . ?
C62 C57 P5 120.2(8) . . ?
C58 C57 P5 119.0(9) . . ?
C1 C6 C5 120.8(12) . . ?
C64 C69 C68 118.9(10) . . ?
C58 C59 C60 120.0(11) . . ?
C23 C22 C21 119.7(11) . . ?
C51 C52 C53 121.1(11) . . ?
C39 C44 C43 119.8(11) . . ?
C6 C5 C4 119.9(12) . . ?
C50 C45 C46 119.4(11) . . ?
C50 C45 P4 118.2(9) . . ?
C46 C45 P4 122.4(9) . . ?
C74 C75 C70 119.3(10) . . ?
C12 C7 C8 120.6(10) . . ?
C12 C7 P1 118.6(8) . . ?
C8 C7 P1 120.8(8) . . ?
P2 C13 P1 113.2(6) . . ?
C48 C47 C46 120.1(11) . . ?
C61 C62 C57 120.6(10) . . ?
C73 C74 C75 119.8(10) . . ?
C64 C65 C66 121.3(10) . . ?
C47 C46 C45 119.1(11) . . ?
C30 C29 C28 121.7(11) . . ?
C42 C43 C44 122.2(11) . . ?
C44 C39 C40 119.0(10) . . ?
C44 C39 P4 118.3(8) . . ?
C40 C39 P4 122.8(8) . . ?
C20 C21 C22 120.9(11) . . ?
C9 C10 C11 121.1(11) . . ?
C26 C27 C28 118.8(11) . . ?
C27 C28 C29 120.1(12) . . ?
C72 C73 C74 120.2(10) . . ?
C65 C64 C69 119.7(10) . . ?
C65 C64 P6 121.3(8) . . ?
C69 C64 P6 118.9(8) . . ?
C53 C54 C55 120.5(11) . . ?
C35 C34 C33 121.3(12) . . ?
C31 C26 C27 119.1(10) . . ?
C31 C26 P3 118.9(8) . . ?
C27 C26 P3 121.8(8) . . ?
P5 C63 P6 110.8(5) . . ?
C45 C50 C49 121.6(11) . . ?
C3 C4 C5 120.3(12) . . ?
C48 C49 C50 118.9(12) . . ?
N1 C77 C76 177.3(14) . . ?
N2 C79 C78 177.9(18) . . ?
C19 C14 C15 120.0(10) . . ?
C19 C14 P2 118.0(8) . . ?
C15 C14 P2 121.9(8) . . ?

loop_
_geom_bond_atom_site_label_1
_geom_bond_atom_site_label_2
_geom_bond_distance
_geom_bond_site_symmetry_2
_geom_bond_publ_flag
U1 O7 2.138(7) . ?
U1 O5 2.379(6) . ?
U1 O3 2.394(7) . ?
U1 O2 2.394(6) . ?
U1 O4 2.405(6) . ?
U1 O8 2.411(7) . ?
U1 O1 2.438(7) . ?
U1 O6 2.482(6) . ?
Re1 O9 1.692(7) . ?
Re1 O10 1.696(7) . ?
Re1 O11 1.721(8) . ?
Re1 O8 1.747(7) . ?
Re2 O13 1.676(10) . ?
Re2 O15 1.704(10) . ?
Re2 O12 1.711(7) . ?
Re2 O14 1.747(9) . ?
Re3 O17 1.696(9) . ?
Re3 O16 1.701(8) . ?
Re3 O19 1.717(9) . ?
Re3 O18 1.719(9) . ?
P2 O2 1.517(7) . ?
P2 C14 1.795(10) . ?
P2 C13 1.803(10) . ?
P2 C20 1.807(11) . ?
P3 O3 1.499(7) . ?
P3 C32 1.778(11) . ?
P3 C38 1.787(10) . ?
P3 C26 1.794(10) . ?
P1 O1 1.498(7) . ?
P1 C7 1.795(11) . ?
P1 C1 1.810(10) . ?
P1 C13 1.818(10) . ?
P4 O4 1.492(7) . ?
P4 C45 1.784(11) . ?
P4 C39 1.799(10) . ?
P4 C38 1.821(10) . ?
P5 O5 1.515(7) . ?
P5 C51 1.792(10) . ?
P5 C57 1.801(10) . ?
P5 C63 1.801(10) . ?
P6 O6 1.513(7) . ?
P6 C70 1.783(11) . ?
P6 C64 1.801(11) . ?
P6 C63 1.821(10) . ?
C2 C3 1.387(15) . ?
C2 C1 1.403(14) . ?
C67 C66 1.381(15) . ?
C67 C68 1.387(14) . ?
C71 C72 1.374(14) . ?
C71 C70 1.390(14) . ?
C25 C24 1.387(15) . ?
C25 C20 1.413(15) . ?
C35 C36 1.355(17) . ?
C35 C34 1.360(17) . ?
C30 C29 1.348(16) . ?
C30 C31 1.388(14) . ?
C9 C10 1.357(16) . ?
C9 C8 1.402(15) . ?
C11 C10 1.401(16) . ?
C11 C12 1.415(14) . ?
C12 C7 1.362(14) . ?
C48 C49 1.349(17) . ?
C48 C47 1.374(16) . ?
C3 C4 1.369(17) . ?
C70 C75 1.406(14) . ?
C37 C32 1.381(15) . ?
C37 C36 1.387(15) . ?
C24 C23 1.369(16) . ?
C19 C18 1.395(14) . ?
C19 C14 1.402(14) . ?
C32 C33 1.377(14) . ?
C42 C43 1.348(15) . ?
C42 C41 1.375(15) . ?
C33 C34 1.369(15) . ?
C51 C56 1.392(14) . ?
C51 C52 1.399(15) . ?
C55 C54 1.396(15) . ?
C55 C56 1.416(15) . ?
C68 C69 1.399(15) . ?
C23 C22 1.358(16) . ?
C58 C59 1.390(14) . ?
C58 C57 1.410(14) . ?
C17 C16 1.393(15) . ?
C17 C18 1.413(15) . ?
C72 C73 1.390(15) . ?
C60 C61 1.377(16) . ?
C60 C59 1.405(17) . ?
C1 C6 1.377(14) . ?
C66 C65 1.385(15) . ?
C41 C40 1.392(14) . ?
C53 C54 1.383(15) . ?
C53 C52 1.416(15) . ?
C31 C26 1.379(14) . ?
C61 C62 1.370(15) . ?
C8 C7 1.415(14) . ?
C20 C21 1.367(14) . ?
C15 C16 1.368(14) . ?
C15 C14 1.401(14) . ?
C40 C39 1.387(14) . ?
C57 C62 1.404(15) . ?
C6 C5 1.383(15) . ?
C69 C64 1.391(14) . ?
C22 C21 1.401(15) . ?
C44 C39 1.370(14) . ?
C44 C43 1.376(14) . ?
C5 C4 1.389(18) . ?
C45 C50 1.359(15) . ?
C45 C46 1.382(15) . ?
C75 C74 1.400(15) . ?
C47 C46 1.383(15) . ?
C74 C73 1.392(16) . ?
C65 C64 1.380(14) . ?
C29 C28 1.402(17) . ?
C27 C26 1.384(14) . ?
C27 C28 1.388(15) . ?
C50 C49 1.380(16) . ?
N1 C77 1.135(18) . ?
C77 C76 1.46(2) . ?
C79 N2 1.134(19) . ?
C79 C78 1.43(2) . ?

loop_
_geom_torsion_atom_site_label_1
_geom_torsion_atom_site_label_2
_geom_torsion_atom_site_label_3
_geom_torsion_atom_site_label_4
_geom_torsion
_geom_torsion_site_symmetry_1
_geom_torsion_site_symmetry_2
_geom_torsion_site_symmetry_3
_geom_torsion_site_symmetry_4
_geom_torsion_publ_flag
C14 P2 O2 U1 -79.4(7) . . . . ?
C13 P2 O2 U1 40.1(8) . . . . ?
C20 P2 O2 U1 156.1(6) . . . . ?
O7 U1 O2 P2 73.9(6) . . . . ?
O5 U1 O2 P2 4.2(9) . . . . ?
O3 U1 O2 P2 176.7(5) . . . . ?
O4 U1 O2 P2 150.3(7) . . . . ?
O8 U1 O2 P2 -134.9(7) . . . . ?
O1 U1 O2 P2 -8.5(6) . . . . ?
O6 U1 O2 P2 -73.8(6) . . . . ?
O9 Re1 O8 U1 -10.0(6) . . . . ?
O10 Re1 O8 U1 -129.1(5) . . . . ?
O11 Re1 O8 U1 111.5(5) . . . . ?
O7 U1 O8 Re1 123.4(5) . . . . ?
O5 U1 O8 Re1 -96.7(5) . . . . ?
O3 U1 O8 Re1 -150.2(5) . . . . ?
O2 U1 O8 Re1 58.6(5) . . . . ?
O4 U1 O8 Re1 134.5(5) . . . . ?
O1 U1 O8 Re1 -3.3(6) . . . . ?
O6 U1 O8 Re1 -54.1(5) . . . . ?
C51 P5 O5 U1 84.2(7) . . . . ?
C57 P5 O5 U1 -155.4(6) . . . . ?
C63 P5 O5 U1 -38.1(8) . . . . ?
O7 U1 O5 P5 -106.3(6) . . . . ?
O3 U1 O5 P5 151.2(7) . . . . ?
O2 U1 O5 P5 -33.8(9) . . . . ?
O4 U1 O5 P5 -168.3(5) . . . . ?
O8 U1 O5 P5 94.1(6) . . . . ?
O1 U1 O5 P5 -21.2(6) . . . . ?
O6 U1 O5 P5 53.2(6) . . . . ?
C32 P3 O3 U1 -70.4(7) . . . . ?
C38 P3 O3 U1 50.5(7) . . . . ?
C26 P3 O3 U1 172.1(6) . . . . ?
O7 U1 O3 P3 56.3(7) . . . . ?
O5 U1 O3 P3 132.1(7) . . . . ?
O2 U1 O3 P3 -43.8(8) . . . . ?
O4 U1 O3 P3 -17.5(6) . . . . ?
O8 U1 O3 P3 -91.3(6) . . . . ?
O1 U1 O3 P3 145.0(5) . . . . ?
O6 U1 O3 P3 -157.6(6) . . . . ?
C70 P6 O6 U1 -153.9(5) . . . . ?
C64 P6 O6 U1 84.9(6) . . . . ?
C63 P6 O6 U1 -35.2(7) . . . . ?
O7 U1 O6 P6 29.2(8) . . . . ?
O5 U1 O6 P6 -7.8(5) . . . . ?
O3 U1 O6 P6 -76.1(6) . . . . ?
O2 U1 O6 P6 140.3(6) . . . . ?
O4 U1 O6 P6 -141.0(5) . . . . ?
O8 U1 O6 P6 -153.1(6) . . . . ?
O1 U1 O6 P6 73.0(6) . . . . ?
C45 P4 O4 U1 -119.1(8) . . . . ?
C39 P4 O4 U1 119.7(8) . . . . ?
C38 P4 O4 U1 -0.1(10) . . . . ?
O7 U1 O4 P4 -115.7(9) . . . . ?
O5 U1 O4 P4 -52.7(9) . . . . ?
O3 U1 O4 P4 -13.0(8) . . . . ?
O2 U1 O4 P4 149.9(9) . . . . ?
O8 U1 O4 P4 70.3(8) . . . . ?
O1 U1 O4 P4 -177.2(7) . . . . ?
O6 U1 O4 P4 58.5(10) . . . . ?
C7 P1 O1 U1 112.6(7) . . . . ?
C1 P1 O1 U1 -127.8(7) . . . . ?
C13 P1 O1 U1 -8.9(9) . . . . ?
O7 U1 O1 P1 -102.8(7) . . . . ?
O5 U1 O1 P1 176.2(8) . . . . ?
O3 U1 O1 P1 163.7(6) . . . . ?
O2 U1 O1 P1 -10.5(7) . . . . ?
O4 U1 O1 P1 -43.0(9) . . . . ?
O8 U1 O1 P1 51.8(8) . . . . ?
O6 U1 O1 P1 100.8(7) . . . . ?
C10 C11 C12 C7 1.0(15) . . . . ?
C1 C2 C3 C4 1.8(17) . . . . ?
C72 C71 C70 C75 -0.8(16) . . . . ?
C72 C71 C70 P6 -177.8(8) . . . . ?
O6 P6 C70 C71 -16.6(10) . . . . ?
C64 P6 C70 C71 104.7(9) . . . . ?
C63 P6 C70 C71 -138.7(9) . . . . ?
O6 P6 C70 C75 166.4(8) . . . . ?
C64 P6 C70 C75 -72.4(10) . . . . ?
C63 P6 C70 C75 44.3(10) . . . . ?
C20 C25 C24 C23 2.3(16) . . . . ?
C36 C37 C32 C33 0.2(15) . . . . ?
C36 C37 C32 P3 -177.7(8) . . . . ?
O3 P3 C32 C33 167.6(8) . . . . ?
C38 P3 C32 C33 45.5(10) . . . . ?
C26 P3 C32 C33 -71.4(10) . . . . ?
O3 P3 C32 C37 -14.7(10) . . . . ?
C38 P3 C32 C37 -136.8(8) . . . . ?
C26 P3 C32 C37 106.4(9) . . . . ?
C37 C32 C33 C34 0.6(16) . . . . ?
P3 C32 C33 C34 178.4(9) . . . . ?
O5 P5 C51 C56 24.8(10) . . . . ?
C57 P5 C51 C56 -94.9(9) . . . . ?
C63 P5 C51 C56 148.6(8) . . . . ?
O5 P5 C51 C52 -159.1(9) . . . . ?
C57 P5 C51 C52 81.2(10) . . . . ?
C63 P5 C51 C52 -35.3(10) . . . . ?
C52 C51 C56 C55 1.4(16) . . . . ?
P5 C51 C56 C55 177.6(8) . . . . ?
C54 C55 C56 C51 -1.7(16) . . . . ?
C66 C67 C68 C69 -2.8(16) . . . . ?
C25 C24 C23 C22 -1.4(17) . . . . ?
C70 C71 C72 C73 1.0(17) . . . . ?
C3 C2 C1 C6 0.4(16) . . . . ?
C3 C2 C1 P1 175.2(8) . . . . ?
O1 P1 C1 C6 90.4(9) . . . . ?
C7 P1 C1 C6 -147.2(9) . . . . ?
C13 P1 C1 C6 -29.8(10) . . . . ?
O1 P1 C1 C2 -84.3(9) . . . . ?
C7 P1 C1 C2 38.1(9) . . . . ?
C13 P1 C1 C2 155.5(8) . . . . ?
C68 C67 C66 C65 1.4(16) . . . . ?
C43 C42 C41 C40 -0.5(16) . . . . ?
C14 C19 C18 C17 1.3(15) . . . . ?
C16 C17 C18 C19 -0.6(16) . . . . ?
C29 C30 C31 C26 1.8(18) . . . . ?
C59 C60 C61 C62 -0.3(17) . . . . ?
C34 C35 C36 C37 3.2(18) . . . . ?
C32 C37 C36 C35 -2.2(17) . . . . ?
O3 P3 C38 P4 -55.9(6) . . . . ?
C32 P3 C38 P4 66.6(6) . . . . ?
C26 P3 C38 P4 -178.9(5) . . . . ?
O4 P4 C38 P3 36.5(7) . . . . ?
C45 P4 C38 P3 157.9(5) . . . . ?
C39 P4 C38 P3 -84.0(6) . . . . ?
C10 C9 C8 C7 0.4(16) . . . . ?
C24 C25 C20 C21 -2.6(15) . . . . ?
C24 C25 C20 P2 177.0(7) . . . . ?
O2 P2 C20 C21 -4.3(10) . . . . ?
C14 P2 C20 C21 -128.6(8) . . . . ?
C13 P2 C20 C21 114.5(9) . . . . ?
O2 P2 C20 C25 176.2(8) . . . . ?
C14 P2 C20 C25 51.9(10) . . . . ?
C13 P2 C20 C25 -65.0(9) . . . . ?
C42 C41 C40 C39 0.7(16) . . . . ?
C14 C15 C16 C17 -1.5(16) . . . . ?
C18 C17 C16 C15 0.6(16) . . . . ?
C59 C58 C57 C62 1.0(15) . . . . ?
C59 C58 C57 P5 -177.5(8) . . . . ?
O5 P5 C57 C62 -0.3(10) . . . . ?
C51 P5 C57 C62 121.9(9) . . . . ?
C63 P5 C57 C62 -120.4(9) . . . . ?
O5 P5 C57 C58 178.2(8) . . . . ?
C51 P5 C57 C58 -59.6(9) . . . . ?
C63 P5 C57 C58 58.1(9) . . . . ?
C2 C1 C6 C5 -2.6(16) . . . . ?
P1 C1 C6 C5 -177.3(9) . . . . ?
C67 C68 C69 C64 2.1(16) . . . . ?
C57 C58 C59 C60 -1.7(16) . . . . ?
C61 C60 C59 C58 1.4(17) . . . . ?
C24 C23 C22 C21 0.8(17) . . . . ?
C56 C51 C52 C53 -1.3(17) . . . . ?
P5 C51 C52 C53 -177.3(8) . . . . ?
C54 C53 C52 C51 1.6(17) . . . . ?
C1 C6 C5 C4 2.7(17) . . . . ?
O4 P4 C45 C50 -9.9(10) . . . . ?
C39 P4 C45 C50 111.3(9) . . . . ?
C38 P4 C45 C50 -131.1(9) . . . . ?
O4 P4 C45 C46 169.7(8) . . . . ?
C39 P4 C45 C46 -69.0(10) . . . . ?
C38 P4 C45 C46 48.5(10) . . . . ?
C71 C70 C75 C74 0.6(16) . . . . ?
P6 C70 C75 C74 177.6(8) . . . . ?
C11 C12 C7 C8 -0.2(15) . . . . ?
C11 C12 C7 P1 -179.2(8) . . . . ?
C9 C8 C7 C12 -0.5(15) . . . . ?
C9 C8 C7 P1 178.4(8) . . . . ?
O1 P1 C7 C12 -9.7(9) . . . . ?
C1 P1 C7 C12 -133.2(8) . . . . ?
C13 P1 C7 C12 111.4(8) . . . . ?
O1 P1 C7 C8 171.3(8) . . . . ?
C1 P1 C7 C8 47.8(9) . . . . ?
C13 P1 C7 C8 -67.6(9) . . . . ?
O2 P2 C13 P1 -57.5(7) . . . . ?
C14 P2 C13 P1 64.2(7) . . . . ?
C20 P2 C13 P1 -176.1(5) . . . . ?
O1 P1 C13 P2 44.7(7) . . . . ?
C7 P1 C13 P2 -77.6(7) . . . . ?
C1 P1 C13 P2 167.3(5) . . . . ?
C49 C48 C47 C46 0.6(18) . . . . ?
C60 C61 C62 C57 -0.3(17) . . . . ?
C58 C57 C62 C61 0.0(16) . . . . ?
P5 C57 C62 C61 178.5(8) . . . . ?
C70 C75 C74 C73 -0.7(16) . . . . ?
C67 C66 C65 C64 0.7(16) . . . . ?
C48 C47 C46 C45 0.8(16) . . . . ?
C50 C45 C46 C47 -1.6(16) . . . . ?
P4 C45 C46 C47 178.7(8) . . . . ?
C31 C30 C29 C28 -1.4(19) . . . . ?
C41 C42 C43 C44 0.4(17) . . . . ?
C39 C44 C43 C42 -0.5(17) . . . . ?
C43 C44 C39 C40 0.7(16) . . . . ?
C43 C44 C39 P4 -179.6(8) . . . . ?
C41 C40 C39 C44 -0.8(15) . . . . ?
C41 C40 C39 P4 179.5(8) . . . . ?
O4 P4 C39 C44 -6.9(10) . . . . ?
C45 P4 C39 C44 -129.1(9) . . . . ?
C38 P4 C39 C44 114.3(9) . . . . ?
O4 P4 C39 C40 172.9(8) . . . . ?
C45 P4 C39 C40 50.7(10) . . . . ?
C38 P4 C39 C40 -66.0(10) . . . . ?
C25 C20 C21 C22 2.1(16) . . . . ?
P2 C20 C21 C22 -177.4(8) . . . . ?
C23 C22 C21 C20 -1.2(17) . . . . ?
C8 C9 C10 C11 0.4(17) . . . . ?
C12 C11 C10 C9 -1.1(16) . . . . ?
C26 C27 C28 C29 0.2(18) . . . . ?
C30 C29 C28 C27 0(2) . . . . ?
C71 C72 C73 C74 -1.1(17) . . . . ?
C75 C74 C73 C72 0.9(17) . . . . ?
C66 C65 C64 C69 -1.5(16) . . . . ?
C66 C65 C64 P6 177.4(8) . . . . ?
C68 C69 C64 C65 0.1(15) . . . . ?
C68 C69 C64 P6 -178.8(8) . . . . ?
O6 P6 C64 C65 -171.0(8) . . . . ?
C70 P6 C64 C65 66.7(10) . . . . ?
C63 P6 C64 C65 -48.7(10) . . . . ?
O6 P6 C64 C69 7.8(10) . . . . ?
C70 P6 C64 C69 -114.5(9) . . . . ?
C63 P6 C64 C69 130.1(8) . . . . ?
C52 C53 C54 C55 -2.0(17) . . . . ?
C56 C55 C54 C53 2.1(17) . . . . ?
C36 C35 C34 C33 -2.4(18) . . . . ?
C32 C33 C34 C35 0.5(18) . . . . ?
C30 C31 C26 C27 -1.3(17) . . . . ?
C30 C31 C26 P3 -176.7(9) . . . . ?
C28 C27 C26 C31 0.2(16) . . . . ?
C28 C27 C26 P3 175.5(9) . . . . ?
O3 P3 C26 C31 75.7(9) . . . . ?
C32 P3 C26 C31 -45.2(10) . . . . ?
C38 P3 C26 C31 -161.8(8) . . . . ?
O3 P3 C26 C27 -99.6(9) . . . . ?
C32 P3 C26 C27 139.5(9) . . . . ?
C38 P3 C26 C27 22.9(10) . . . . ?
O5 P5 C63 P6 -29.4(7) . . . . ?
C51 P5 C63 P6 -153.6(5) . . . . ?
C57 P5 C63 P6 88.5(6) . . . . ?
O6 P6 C63 P5 58.3(6) . . . . ?
C70 P6 C63 P5 180.0(5) . . . . ?
C64 P6 C63 P5 -62.6(6) . . . . ?
C46 C45 C50 C49 1.1(18) . . . . ?
P4 C45 C50 C49 -179.2(10) . . . . ?
C2 C3 C4 C5 -1.7(18) . . . . ?
C6 C5 C4 C3 -0.5(18) . . . . ?
C47 C48 C49 C50 -1.1(19) . . . . ?
C45 C50 C49 C48 0.3(19) . . . . ?
C18 C19 C14 C15 -2.2(15) . . . . ?
C18 C19 C14 P2 174.9(8) . . . . ?
C16 C15 C14 C19 2.2(15) . . . . ?
C16 C15 C14 P2 -174.7(8) . . . . ?
O2 P2 C14 C19 -9.2(9) . . . . ?
C13 P2 C14 C19 -130.1(8) . . . . ?
C20 P2 C14 C19 114.2(8) . . . . ?
O2 P2 C14 C15 167.8(8) . . . . ?
C13 P2 C14 C15 46.9(10) . . . . ?
C20 P2 C14 C15 -68.8(10) . . . . ?
